data_7028134
loop_
_publ_author_name
'Meidine, Mohamed F.'
'Am\'elia N. D. A.Lemos, Maria'
'Pombeiro, Armando J. L.'
'Nixon, John F.'
'Hitchcock, Peter B.'

_publ_section_title
;
 Stepwise reduction of a phosphaalkyne P&#xE007;C bond to a phosphaalkene
 and a phosphine at the FeH(dppe)2 centre. Crystal and molecular structure
 of the \h1-co-ordinated phosphaalkyne complex
 trans-[FeH(\h1-P&#xE007;CBut)(dppe)2][BPh4]
;
_journal_issue 19
_journal_name_full 'Journal of the Chemical Society, Dalton Transactions'
_journal_page_first 3319
_journal_paper_doi 10.1039/a804803g
_journal_year 1998
_chemical_formula_structural '[(dppe)2FeH(PCtBu)][BPh4]'
_chemical_formula_sum 'C81 H78 B Fe P5'
_chemical_formula_weight 1272.94
_chemical_name_systematic
; 
 ? 
;
_space_group_IT_number 14
_symmetry_cell_setting monoclinic
_symmetry_space_group_name_Hall '-P 2ybc'
_symmetry_space_group_name_H-M 'P 1 21/c 1'
_atom_sites_solution_hydrogens geom
_atom_sites_solution_primary direct
_atom_sites_solution_secondary difmap
_audit_creation_method SHELXL
_cell_angle_alpha 90.00
_cell_angle_beta 98.86(2)
_cell_angle_gamma 90.00
_cell_formula_units_Z 4
_cell_length_a 11.186(3)
_cell_length_b 17.812(4)
_cell_length_c 34.237(9)
_cell_measurement_reflns_used 25
_cell_measurement_temperature 293(2)
_cell_measurement_theta_max 10
_cell_measurement_theta_min 7
_cell_volume 6740(3)
_computing_cell_refinement 'Enraf-Nonius CAD4'
_computing_data_collection 'Enraf-Nonius CAD4'
_computing_molecular_graphics 'CAMERON (Watkin and Pearce,1993)'
_computing_publication_material SHELXL-93
_computing_structure_refinement 'SHELXL-93 (Sheldrick, 1993)'
_computing_structure_solution 'SHELXS-86 (Sheldrick, 1990)'
_diffrn_ambient_temperature 293(2)
_diffrn_measurement_device ' Enraf-Nonius CAD4'
_diffrn_measurement_method \w--2\q
_diffrn_radiation_monochromator graphite
_diffrn_radiation_source 'fine-focus sealed tube'
_diffrn_radiation_type MoK\a
_diffrn_radiation_wavelength 0.71073
_diffrn_reflns_av_R_equivalents 0.0494
_diffrn_reflns_av_sigmaI/netI 0.0840
_diffrn_reflns_limit_h_max 12
_diffrn_reflns_limit_h_min 0
_diffrn_reflns_limit_k_max 19
_diffrn_reflns_limit_k_min 0
_diffrn_reflns_limit_l_max 37
_diffrn_reflns_limit_l_min -37
_diffrn_reflns_number 9876
_diffrn_reflns_theta_max 22.98
_diffrn_reflns_theta_min 2.04
_diffrn_standards_decay_% 0
_diffrn_standards_interval_time 120
_diffrn_standards_number 2
_exptl_absorpt_coefficient_mu 0.387
_exptl_absorpt_correction_type none
_exptl_crystal_density_diffrn 1.254
_exptl_crystal_F_000 2680
_exptl_crystal_size_max 0.30
_exptl_crystal_size_mid 0.30
_exptl_crystal_size_min 0.20
_refine_diff_density_max 0.445
_refine_diff_density_min -0.304
_refine_diff_density_rms 0.066
_refine_ls_extinction_method none
_refine_ls_goodness_of_fit_all 1.026
_refine_ls_goodness_of_fit_obs 0.989
_refine_ls_hydrogen_treatment riding
_refine_ls_matrix_type full
_refine_ls_number_parameters 797
_refine_ls_number_reflns 9258
_refine_ls_number_restraints 0
_refine_ls_restrained_S_all 1.335
_refine_ls_restrained_S_obs 0.989
_refine_ls_R_factor_all 0.1015
_refine_ls_R_factor_obs 0.0534
_refine_ls_shift/esd_max 0.001
_refine_ls_shift/esd_mean 0.000
_refine_ls_structure_factor_coef Fsqd
_refine_ls_weighting_details 'w=1/[\s^2^(Fo^2^)+(0.0000P)^2^+15.2449P] where P=(Fo^2^+2Fc^2^)/3'
_refine_ls_weighting_scheme calc
_refine_ls_wR_factor_all 0.1719
_refine_ls_wR_factor_obs 0.1022
_reflns_number_observed 6224
_reflns_number_total 9338
_reflns_observed_criterion >2sigma(I)
_cod_data_source_file g804803sup1.cif
_cod_data_source_block may1397
_cod_depositor_comments
;
The following automatic conversions were performed:

'_refine_ls_weighting_scheme' value 'calc
w=1/[\s^2^(Fo^2^)+(0.0000P)^2^+15.2449P] where P=(Fo^2^+2Fc^2^)/3'
was changed to 'calc'. New tag '_refine_ls_weighting_details' was
created. The value of the new tag was set to
'w=1/[\s^2^(Fo^2^)+(0.0000P)^2^+15.2449P] where P=(Fo^2^+2Fc^2^)/3'.

Automatic conversion script
Id: cif_fix_values 3143 2015-03-26 13:38:13Z robertas 
;
_cod_original_cell_volume 6740.2(29)
_cod_original_sg_symbol_H-M P2(1)/c
_cod_database_code 7028134

loop_
_symmetry_equiv_pos_as_xyz
'x, y, z'
'x, -y+1/2, z+1/2'
'-x, -y, -z'
'-x, y-1/2, -z-1/2'

loop_
_atom_site_aniso_label
_atom_site_aniso_U_11
_atom_site_aniso_U_22
_atom_site_aniso_U_33
_atom_site_aniso_U_23
_atom_site_aniso_U_13
_atom_site_aniso_U_12
Fe 0.0254(4) 0.0316(4) 0.0327(4) 0.0011(3) 0.0023(3) -0.0016(3)
P1 0.0333(7) 0.0421(8) 0.0401(8) 0.0017(7) 0.0052(6) -0.0012(7)
P2 0.0303(7) 0.0346(8) 0.0372(8) 0.0016(6) 0.0034(6) -0.0006(6)
P3 0.0283(7) 0.0364(8) 0.0333(8) 0.0002(6) -0.0006(6) -0.0029(6)
P4 0.0297(7) 0.0336(8) 0.0358(8) 0.0016(6) 0.0013(6) -0.0007(6)
P5 0.0294(7) 0.0375(8) 0.0368(8) -0.0005(6) -0.0012(6) -0.0064(6)
C1 0.040(3) 0.046(3) 0.049(3) 0.005(3) 0.004(3) 0.002(3)
C2 0.045(3) 0.065(4) 0.056(4) 0.001(3) 0.021(3) 0.000(3)
C3 0.054(4) 0.175(9) 0.113(7) -0.045(6) 0.032(4) -0.045(5)
C4 0.134(7) 0.116(7) 0.081(6) 0.037(5) 0.053(5) 0.031(6)
C5 0.112(6) 0.091(6) 0.091(6) -0.017(5) 0.054(5) -0.001(5)
C6 0.034(3) 0.041(3) 0.051(3) -0.001(3) -0.004(3) -0.002(3)
C7 0.033(3) 0.045(3) 0.043(3) -0.004(3) -0.006(2) -0.004(3)
C8 0.045(3) 0.029(3) 0.037(3) 0.000(2) 0.009(3) -0.002(2)
C9 0.047(3) 0.048(4) 0.051(4) 0.013(3) 0.013(3) 0.003(3)
C10 0.064(4) 0.045(4) 0.057(4) 0.016(3) 0.005(3) 0.007(3)
C11 0.074(5) 0.042(4) 0.066(4) 0.016(3) 0.028(4) -0.001(3)
C12 0.049(4) 0.053(4) 0.060(4) 0.006(3) 0.018(3) -0.009(3)
C13 0.041(3) 0.043(3) 0.049(4) 0.008(3) 0.010(3) -0.006(3)
C14 0.035(3) 0.043(3) 0.037(3) 0.005(3) 0.005(2) 0.009(3)
C15 0.047(3) 0.050(4) 0.060(4) 0.003(3) 0.019(3) 0.008(3)
C16 0.055(4) 0.071(5) 0.065(4) 0.000(4) 0.023(3) 0.010(4)
C17 0.065(4) 0.076(5) 0.055(4) -0.015(4) 0.016(3) 0.016(4)
C18 0.070(4) 0.052(4) 0.067(4) -0.022(3) 0.008(4) -0.003(3)
C19 0.051(4) 0.045(4) 0.051(4) -0.005(3) 0.013(3) -0.001(3)
C20 0.025(3) 0.042(3) 0.039(3) 0.000(3) -0.005(2) -0.001(2)
C21 0.044(3) 0.051(4) 0.047(4) -0.011(3) 0.009(3) -0.008(3)
C22 0.062(4) 0.075(5) 0.053(4) -0.006(4) 0.023(3) -0.004(4)
C23 0.061(4) 0.076(5) 0.056(4) -0.023(4) 0.020(3) 0.003(4)
C24 0.058(4) 0.042(4) 0.055(4) -0.007(3) -0.003(3) 0.006(3)
C25 0.046(3) 0.048(4) 0.038(3) -0.001(3) 0.000(3) 0.008(3)
C26 0.030(3) 0.040(3) 0.046(3) 0.006(3) 0.001(3) -0.004(2)
C27 0.039(3) 0.066(4) 0.049(4) -0.010(3) 0.000(3) -0.018(3)
C28 0.049(4) 0.085(5) 0.068(5) -0.004(4) 0.001(3) -0.031(4)
C29 0.047(4) 0.091(5) 0.065(4) 0.004(4) 0.011(3) -0.025(4)
C30 0.045(4) 0.079(5) 0.048(4) 0.004(3) 0.016(3) -0.008(3)
C31 0.032(3) 0.059(4) 0.042(3) 0.001(3) 0.001(3) -0.008(3)
C32 0.035(3) 0.040(3) 0.043(3) 0.002(3) -0.008(2) 0.000(3)
C33 0.028(3) 0.051(3) 0.040(3) -0.008(3) -0.008(2) -0.007(3)
C34 0.029(3) 0.042(3) 0.033(3) 0.009(2) 0.001(2) 0.003(2)
C35 0.042(3) 0.042(3) 0.044(3) 0.002(3) 0.003(3) 0.003(3)
C36 0.042(3) 0.059(4) 0.044(3) 0.006(3) 0.016(3) 0.003(3)
C37 0.039(3) 0.061(4) 0.060(4) 0.014(3) 0.011(3) -0.008(3)
C38 0.057(4) 0.054(4) 0.049(4) -0.001(3) 0.001(3) -0.020(3)
C39 0.045(3) 0.045(3) 0.036(3) -0.002(3) 0.009(3) -0.011(3)
C40 0.027(3) 0.036(3) 0.039(3) -0.002(2) 0.000(2) -0.003(2)
C41 0.040(3) 0.039(3) 0.054(4) 0.004(3) 0.000(3) 0.002(3)
C42 0.050(4) 0.034(3) 0.078(5) 0.003(3) -0.009(3) 0.010(3)
C43 0.035(3) 0.052(4) 0.073(5) -0.021(4) 0.003(3) 0.002(3)
C44 0.035(3) 0.057(4) 0.052(4) -0.013(3) 0.006(3) -0.003(3)
C45 0.030(3) 0.040(3) 0.047(3) -0.002(3) 0.007(2) -0.004(2)
C46 0.041(3) 0.039(3) 0.036(3) 0.001(3) 0.004(2) -0.006(3)
C47 0.044(3) 0.045(3) 0.045(3) -0.005(3) 0.001(3) 0.000(3)
C48 0.052(4) 0.063(4) 0.058(4) -0.009(3) 0.017(3) -0.002(3)
C49 0.085(5) 0.072(5) 0.040(4) -0.010(3) 0.012(4) -0.011(4)
C50 0.062(4) 0.094(5) 0.042(4) -0.012(4) -0.003(3) -0.015(4)
C51 0.046(3) 0.076(4) 0.044(4) -0.002(3) 0.005(3) -0.017(3)
C52 0.038(3) 0.044(4) 0.037(3) 0.000(3) -0.006(3) -0.013(3)
C53 0.042(3) 0.069(4) 0.059(4) 0.004(3) -0.002(3) -0.022(3)
C54 0.060(4) 0.105(6) 0.070(5) 0.008(5) 0.013(4) -0.037(5)
C55 0.096(6) 0.088(6) 0.085(6) 0.006(5) 0.015(5) -0.059(5)
C56 0.102(6) 0.049(4) 0.086(6) 0.001(4) -0.006(5) -0.027(4)
C57 0.062(4) 0.047(4) 0.053(4) -0.003(3) 0.006(3) -0.016(3)
C58 0.032(3) 0.052(4) 0.058(4) -0.004(3) 0.008(3) 0.002(3)
C59 0.075(5) 0.054(4) 0.079(5) -0.006(4) 0.033(4) 0.000(4)
C60 0.089(6) 0.052(5) 0.122(7) -0.027(5) 0.052(5) 0.004(4)
C61 0.055(4) 0.052(4) 0.105(6) 0.004(5) 0.002(4) 0.001(3)
C62 0.060(4) 0.058(4) 0.069(5) 0.003(4) -0.014(3) -0.002(3)
C63 0.053(4) 0.047(4) 0.059(4) -0.004(3) -0.003(3) 0.007(3)
C64 0.051(4) 0.045(4) 0.056(4) 0.000(3) 0.009(3) 0.001(3)
C65 0.060(4) 0.069(5) 0.084(5) -0.021(4) 0.001(4) 0.003(4)
C66 0.084(6) 0.075(5) 0.088(6) -0.032(4) -0.005(4) 0.001(4)
C67 0.078(5) 0.080(5) 0.056(4) -0.007(4) -0.009(4) -0.018(4)
C68 0.052(4) 0.084(5) 0.070(5) 0.008(4) 0.009(4) -0.013(4)
C69 0.059(4) 0.061(4) 0.049(4) -0.007(3) 0.005(3) -0.007(3)
C70 0.039(3) 0.050(4) 0.058(4) -0.002(3) 0.006(3) 0.007(3)
C71 0.052(4) 0.082(5) 0.054(4) -0.007(4) 0.014(3) -0.010(3)
C72 0.059(4) 0.104(6) 0.050(4) -0.011(4) 0.013(3) 0.008(4)
C73 0.069(5) 0.087(5) 0.062(5) 0.022(4) 0.023(4) 0.032(4)
C74 0.063(4) 0.069(5) 0.090(6) 0.028(4) 0.031(4) 0.011(4)
C75 0.046(4) 0.058(4) 0.071(5) 0.001(4) 0.008(3) 0.004(3)
C76 0.041(3) 0.048(4) 0.040(3) 0.004(3) 0.003(3) 0.001(3)
C77 0.051(4) 0.056(4) 0.053(4) 0.011(3) 0.008(3) 0.012(3)
C78 0.049(4) 0.072(5) 0.059(4) 0.016(3) 0.016(3) -0.001(3)
C79 0.047(4) 0.076(5) 0.052(4) 0.003(3) 0.010(3) 0.012(4)
C80 0.058(4) 0.056(4) 0.055(4) 0.006(3) 0.005(3) 0.016(3)
C81 0.055(4) 0.050(4) 0.059(4) 0.008(3) 0.009(3) 0.002(3)
B 0.046(4) 0.047(4) 0.047(4) -0.003(3) 0.009(3) 0.006(3)

loop_
_atom_site_label
_atom_site_type_symbol
_atom_site_fract_x
_atom_site_fract_y
_atom_site_fract_z
_atom_site_U_iso_or_equiv
_atom_site_thermal_displace_type
_atom_site_occupancy
_atom_site_calc_flag
_atom_site_refinement_flags
Fe Fe 0.12445(6) 0.78966(4) 0.10168(2) 0.0301(2) Uani 1 d .
H1 H 0.2017(35) 0.7892(22) 0.0744(12) 0.032(12) Uiso 1 d .
P1 P -0.00189(12) 0.78274(8) 0.14287(4) 0.0386(3) Uani 1 d .
P2 P 0.22156(11) 0.67858(7) 0.11820(4) 0.0342(3) Uani 1 d .
P3 P 0.27273(11) 0.84061(7) 0.14678(4) 0.0332(3) Uani 1 d .
P4 P 0.06830(11) 0.90291(7) 0.07404(4) 0.0334(3) Uani 1 d .
P5 P -0.01231(11) 0.74354(7) 0.05167(4) 0.0352(3) Uani 1 d .
C1 C -0.0940(5) 0.7766(3) 0.1707(2) 0.0453(14) Uani 1 d .
C2 C -0.1794(5) 0.7704(3) 0.1996(2) 0.054(2) Uani 1 d .
C3 C -0.3029(6) 0.7438(5) 0.1782(2) 0.112(3) Uani 1 d .
H3A H -0.3585(6) 0.7397(5) 0.1968(2) 0.168 Uiso 1 calc R
H3B H -0.2940(6) 0.6957(5) 0.1663(2) 0.168 Uiso 1 calc R
H3C H -0.3333(6) 0.7794(5) 0.1580(2) 0.168 Uiso 1 calc R
C4 C -0.1315(7) 0.7128(5) 0.2307(2) 0.106(3) Uani 1 d .
H4A H -0.1864(7) 0.7085(5) 0.2496(2) 0.160 Uiso 1 calc R
H4B H -0.0535(7) 0.7284(5) 0.2440(2) 0.160 Uiso 1 calc R
H4C H -0.1242(7) 0.6650(5) 0.2183(2) 0.160 Uiso 1 calc R
C5 C -0.1934(7) 0.8453(4) 0.2190(2) 0.094(3) Uani 1 d .
H5A H -0.2488(7) 0.8404(4) 0.2376(2) 0.141 Uiso 1 calc R
H5B H -0.2241(7) 0.8814(4) 0.1991(2) 0.141 Uiso 1 calc R
H5C H -0.1162(7) 0.8617(4) 0.2324(2) 0.141 Uiso 1 calc R
C6 C 0.3679(4) 0.7027(3) 0.1473(2) 0.0429(13) Uani 1 d .
H6A H 0.4030(4) 0.6589(3) 0.1615(2) 0.052 Uiso 1 calc R
H6B H 0.4231(4) 0.7201(3) 0.1300(2) 0.052 Uiso 1 calc R
C7 C 0.3479(4) 0.7633(3) 0.17595(15) 0.0417(13) Uani 1 d .
H7A H 0.4246(4) 0.7799(3) 0.19056(15) 0.050 Uiso 1 calc R
H7B H 0.2977(4) 0.7450(3) 0.19461(15) 0.050 Uiso 1 calc R
C8 C 0.1606(4) 0.6096(3) 0.14960(14) 0.0366(12) Uani 1 d .
C9 C 0.2374(5) 0.5619(3) 0.1746(2) 0.0482(15) Uani 1 d .
H9 H 0.3207(5) 0.5665(3) 0.1761(2) 0.058 Uiso 1 calc R
C10 C 0.1915(6) 0.5091(3) 0.1967(2) 0.056(2) Uani 1 d .
H10 H 0.2441(6) 0.4785(3) 0.2134(2) 0.067 Uiso 1 calc R
C11 C 0.0691(6) 0.4999(3) 0.1952(2) 0.059(2) Uani 1 d .
H11 H 0.0387(6) 0.4640(3) 0.2107(2) 0.071 Uiso 1 calc R
C12 C -0.0079(5) 0.5450(3) 0.1701(2) 0.053(2) Uani 1 d .
H12 H -0.0911(5) 0.5383(3) 0.1679(2) 0.064 Uiso 1 calc R
C13 C 0.0372(5) 0.5996(3) 0.1484(2) 0.0443(14) Uani 1 d .
H13 H -0.0162(5) 0.6308(3) 0.1324(2) 0.053 Uiso 1 calc R
C14 C 0.2705(4) 0.6168(3) 0.08106(14) 0.0384(13) Uani 1 d .
C15 C 0.3617(5) 0.6389(3) 0.0603(2) 0.0512(15) Uani 1 d .
H15 H 0.3952(5) 0.6865(3) 0.0646(2) 0.061 Uiso 1 calc R
C16 C 0.4034(5) 0.5923(4) 0.0335(2) 0.062(2) Uani 1 d .
H16 H 0.4656(5) 0.6081(4) 0.0203(2) 0.075 Uiso 1 calc R
C17 C 0.3537(6) 0.5226(4) 0.0263(2) 0.065(2) Uani 1 d .
H17 H 0.3815(6) 0.4910(4) 0.0080(2) 0.078 Uiso 1 calc R
C18 C 0.2624(6) 0.4995(3) 0.0462(2) 0.064(2) Uani 1 d .
H18 H 0.2276(6) 0.4524(3) 0.0411(2) 0.076 Uiso 1 calc R
C19 C 0.2218(5) 0.5457(3) 0.0739(2) 0.0482(14) Uani 1 d .
H19 H 0.1616(5) 0.5290(3) 0.0877(2) 0.058 Uiso 1 calc R
C20 C 0.2361(4) 0.9036(3) 0.18475(15) 0.0364(12) Uani 1 d .
C21 C 0.1985(5) 0.8756(3) 0.2185(2) 0.0470(14) Uani 1 d .
H21 H 0.1947(5) 0.8240(3) 0.2220(2) 0.056 Uiso 1 calc R
C22 C 0.1665(5) 0.9226(4) 0.2469(2) 0.062(2) Uani 1 d .
H22 H 0.1426(5) 0.9025(4) 0.2696(2) 0.074 Uiso 1 calc R
C23 C 0.1695(5) 0.9990(4) 0.2421(2) 0.063(2) Uani 1 d .
H23 H 0.1466(5) 1.0306(4) 0.2613(2) 0.076 Uiso 1 calc R
C24 C 0.2064(5) 1.0282(3) 0.2092(2) 0.053(2) Uani 1 d .
H24 H 0.2098(5) 1.0800(3) 0.2061(2) 0.063 Uiso 1 calc R
C25 C 0.2386(5) 0.9815(3) 0.1805(2) 0.0450(14) Uani 1 d .
H25 H 0.2624(5) 1.0022(3) 0.1580(2) 0.054 Uiso 1 calc R
C26 C 0.4044(4) 0.8839(3) 0.1296(2) 0.0392(13) Uani 1 d .
C27 C 0.4819(5) 0.9319(3) 0.1541(2) 0.052(2) Uani 1 d .
H27 H 0.4641(5) 0.9445(3) 0.1789(2) 0.062 Uiso 1 calc R
C28 C 0.5836(5) 0.9606(4) 0.1418(2) 0.069(2) Uani 1 d .
H28 H 0.6334(5) 0.9930(4) 0.1583(2) 0.082 Uiso 1 calc R
C29 C 0.6131(5) 0.9423(4) 0.1056(2) 0.067(2) Uani 1 d .
H29 H 0.6815(5) 0.9626(4) 0.0973(2) 0.081 Uiso 1 calc R
C30 C 0.5396(5) 0.8933(4) 0.0817(2) 0.057(2) Uani 1 d .
H30 H 0.5604(5) 0.8785(4) 0.0576(2) 0.068 Uiso 1 calc R
C31 C 0.4355(4) 0.8661(3) 0.0935(2) 0.0451(14) Uani 1 d .
H31 H 0.3849(4) 0.8349(3) 0.0766(2) 0.054 Uiso 1 calc R
C32 C -0.0433(4) 0.8862(3) 0.02925(15) 0.0409(13) Uani 1 d .
H32A H -0.0939(4) 0.9301(3) 0.02315(15) 0.049 Uiso 1 calc R
H32B H -0.0023(4) 0.8757(3) 0.00687(15) 0.049 Uiso 1 calc R
C33 C -0.1197(4) 0.8197(3) 0.0374(2) 0.0413(13) Uani 1 d .
H33A H -0.1759(4) 0.8062(3) 0.0140(2) 0.050 Uiso 1 calc R
H33B H -0.1653(4) 0.8310(3) 0.0586(2) 0.050 Uiso 1 calc R
C34 C 0.1818(4) 0.9586(3) 0.05363(14) 0.0348(12) Uani 1 d .
C35 C 0.2296(5) 0.9314(3) 0.0210(2) 0.0430(14) Uani 1 d .
H35 H 0.2041(5) 0.8851(3) 0.0103(2) 0.052 Uiso 1 calc R
C36 C 0.3136(5) 0.9720(3) 0.0045(2) 0.0474(14) Uani 1 d .
H36 H 0.3430(5) 0.9538(3) -0.0177(2) 0.057 Uiso 1 calc R
C37 C 0.3538(5) 1.0394(3) 0.0207(2) 0.053(2) Uani 1 d .
H37 H 0.4112(5) 1.0667(3) 0.0097(2) 0.064 Uiso 1 calc R
C38 C 0.3099(5) 1.0670(3) 0.0532(2) 0.054(2) Uani 1 d .
H38 H 0.3375(5) 1.1126(3) 0.0643(2) 0.065 Uiso 1 calc R
C39 C 0.2250(5) 1.0263(3) 0.0691(2) 0.0418(13) Uani 1 d .
H39 H 0.1956(5) 1.0452(3) 0.0911(2) 0.050 Uiso 1 calc R
C40 C -0.0122(4) 0.9759(3) 0.09784(15) 0.0345(12) Uani 1 d .
C41 C -0.0576(4) 1.0383(3) 0.0761(2) 0.0448(14) Uani 1 d .
H41 H -0.0432(4) 1.0433(3) 0.0502(2) 0.054 Uiso 1 calc R
C42 C -0.1227(5) 1.0927(3) 0.0918(2) 0.056(2) Uani 1 d .
H42 H -0.1511(5) 1.1341(3) 0.0766(2) 0.067 Uiso 1 calc R
C43 C -0.1461(5) 1.0861(3) 0.1300(2) 0.054(2) Uani 1 d .
H43 H -0.1925(5) 1.1220(3) 0.1404(2) 0.065 Uiso 1 calc R
C44 C -0.1005(5) 1.0262(3) 0.1521(2) 0.0481(15) Uani 1 d .
H44 H -0.1138(5) 1.0223(3) 0.1782(2) 0.058 Uiso 1 calc R
C45 C -0.0346(4) 0.9710(3) 0.1365(2) 0.0389(13) Uani 1 d .
H45 H -0.0051(4) 0.9303(3) 0.1520(2) 0.047 Uiso 1 calc R
C46 C 0.0311(4) 0.7205(3) 0.00380(14) 0.0387(13) Uani 1 d .
C47 C 0.1482(5) 0.7192(3) -0.0032(2) 0.0456(14) Uani 1 d .
H47 H 0.2103(5) 0.7315(3) 0.0171(2) 0.055 Uiso 1 calc R
C48 C 0.1760(5) 0.6999(3) -0.0398(2) 0.057(2) Uani 1 d .
H48 H 0.2562(5) 0.6989(3) -0.0439(2) 0.068 Uiso 1 calc R
C49 C 0.0855(6) 0.6822(4) -0.0700(2) 0.065(2) Uani 1 d .
H49 H 0.1044(6) 0.6686(4) -0.0945(2) 0.078 Uiso 1 calc R
C50 C -0.0333(6) 0.6844(4) -0.0640(2) 0.067(2) Uani 1 d .
H50 H -0.0951(6) 0.6742(4) -0.0848(2) 0.081 Uiso 1 calc R
C51 C -0.0598(5) 0.7018(3) -0.0277(2) 0.055(2) Uani 1 d .
H51 H -0.1400(5) 0.7012(3) -0.0235(2) 0.066 Uiso 1 calc R
C52 C -0.1089(5) 0.6640(3) 0.05862(15) 0.0410(13) Uani 1 d .
C53 C -0.2105(5) 0.6735(4) 0.0765(2) 0.058(2) Uani 1 d .
H53 H -0.2317(5) 0.7214(4) 0.0839(2) 0.070 Uiso 1 calc R
C54 C -0.2808(6) 0.6127(5) 0.0835(2) 0.078(2) Uani 1 d .
H54 H -0.3502(6) 0.6198(5) 0.0950(2) 0.094 Uiso 1 calc R
C55 C -0.2480(8) 0.5418(5) 0.0736(2) 0.090(3) Uani 1 d .
H55 H -0.2943(8) 0.5008(5) 0.0788(2) 0.107 Uiso 1 calc R
C56 C -0.1485(7) 0.5314(4) 0.0561(2) 0.081(2) Uani 1 d .
H56 H -0.1267(7) 0.4831(4) 0.0495(2) 0.098 Uiso 1 calc R
C57 C -0.0789(5) 0.5924(3) 0.0480(2) 0.054(2) Uani 1 d .
H57 H -0.0119(5) 0.5851(3) 0.0353(2) 0.065 Uiso 1 calc R
C58 C 0.5022(4) 0.8738(3) 0.3366(2) 0.0472(14) Uani 1 d .
C59 C 0.4755(6) 0.9319(4) 0.3605(2) 0.067(2) Uani 1 d .
H59 H 0.4765(6) 0.9231(4) 0.3873(2) 0.081 Uiso 1 calc R
C60 C 0.4468(6) 1.0042(4) 0.3451(3) 0.084(2) Uani 1 d .
H60 H 0.4296(6) 1.0421(4) 0.3620(3) 0.101 Uiso 1 calc R
C61 C 0.4436(6) 1.0198(4) 0.3065(2) 0.072(2) Uani 1 d .
H61 H 0.4236(6) 1.0677(4) 0.2968(2) 0.086 Uiso 1 calc R
C62 C 0.4704(5) 0.9641(4) 0.2820(2) 0.065(2) Uani 1 d .
H62 H 0.4689(5) 0.9736(4) 0.2553(2) 0.078 Uiso 1 calc R
C63 C 0.4994(5) 0.8939(3) 0.2970(2) 0.054(2) Uani 1 d .
H63 H 0.5186(5) 0.8572(3) 0.2797(2) 0.065 Uiso 1 calc R
C64 C 0.4355(5) 0.7359(3) 0.3211(2) 0.0507(15) Uani 1 d .
C65 C 0.4614(6) 0.6775(4) 0.2974(2) 0.072(2) Uani 1 d .
H65 H 0.5418(6) 0.6637(4) 0.2980(2) 0.087 Uiso 1 calc R
C66 C 0.3729(7) 0.6382(4) 0.2726(2) 0.084(2) Uani 1 d .
H66 H 0.3947(7) 0.5986(4) 0.2575(2) 0.101 Uiso 1 calc R
C67 C 0.2537(7) 0.6580(4) 0.2704(2) 0.074(2) Uani 1 d .
H67 H 0.1940(7) 0.6326(4) 0.2536(2) 0.088 Uiso 1 calc R
C68 C 0.2248(6) 0.7147(4) 0.2931(2) 0.069(2) Uani 1 d .
H68 H 0.1441(6) 0.7282(4) 0.2919(2) 0.082 Uiso 1 calc R
C69 C 0.3124(5) 0.7533(3) 0.3181(2) 0.057(2) Uani 1 d .
H69 H 0.2889(5) 0.7922(3) 0.3334(2) 0.068 Uiso 1 calc R
C70 C 0.5227(5) 0.7723(3) 0.3970(2) 0.0493(15) Uani 1 d .
C71 C 0.5972(5) 0.8101(4) 0.4273(2) 0.062(2) Uani 1 d .
H71 H 0.6511(5) 0.8456(4) 0.4203(2) 0.074 Uiso 1 calc R
C72 C 0.5952(6) 0.7976(4) 0.4668(2) 0.070(2) Uani 1 d .
H72 H 0.6450(6) 0.8256(4) 0.4856(2) 0.085 Uiso 1 calc R
C73 C 0.5215(6) 0.7449(4) 0.4785(2) 0.071(2) Uani 1 d .
H73 H 0.5205(6) 0.7362(4) 0.5053(2) 0.085 Uiso 1 calc R
C74 C 0.4484(6) 0.7045(4) 0.4505(2) 0.072(2) Uani 1 d .
H74 H 0.3982(6) 0.6676(4) 0.4583(2) 0.086 Uiso 1 calc R
C75 C 0.4483(5) 0.7182(3) 0.4101(2) 0.058(2) Uani 1 d .
H75 H 0.3969(5) 0.6904(3) 0.3916(2) 0.070 Uiso 1 calc R
C76 C 0.6743(5) 0.7671(3) 0.34641(15) 0.0435(14) Uani 1 d .
C77 C 0.7553(5) 0.8176(3) 0.3345(2) 0.054(2) Uani 1 d .
H77 H 0.7280(5) 0.8656(3) 0.3273(2) 0.064 Uiso 1 calc R
C78 C 0.8748(5) 0.8004(4) 0.3328(2) 0.059(2) Uani 1 d .
H78 H 0.9254(5) 0.8364(4) 0.3244(2) 0.071 Uiso 1 calc R
C79 C 0.9189(5) 0.7308(4) 0.3435(2) 0.058(2) Uani 1 d .
H79 H 0.9989(5) 0.7187(4) 0.3420(2) 0.070 Uiso 1 calc R
C80 C 0.8438(5) 0.6793(4) 0.3564(2) 0.057(2) Uani 1 d .
H80 H 0.8731(5) 0.6320(4) 0.3645(2) 0.068 Uiso 1 calc R
C81 C 0.7243(5) 0.6972(3) 0.3575(2) 0.055(2) Uani 1 d .
H81 H 0.6746(5) 0.6608(3) 0.3660(2) 0.066 Uiso 1 calc R
B B 0.5332(6) 0.7871(4) 0.3502(2) 0.046(2) Uani 1 d .

loop_
_atom_type_symbol
_atom_type_description
_atom_type_scat_dispersion_real
_atom_type_scat_dispersion_imag
_atom_type_scat_source
C C 0.0033 0.0016 'International Tables Vol C Tables 4.2.6.8 and 6.1.1.4'
H H 0.0000 0.0000 'International Tables Vol C Tables 4.2.6.8 and 6.1.1.4'
B B 0.0013 0.0007 'International Tables Vol C Tables 4.2.6.8 and 6.1.1.4'
Fe Fe 0.3463 0.8444 'International Tables Vol C Tables 4.2.6.8 and 6.1.1.4'
P P 0.1023 0.0942 'International Tables Vol C Tables 4.2.6.8 and 6.1.1.4'

loop_
_geom_angle_atom_site_label_1
_geom_angle_atom_site_label_2
_geom_angle_atom_site_label_3
_geom_angle
H1 Fe P1 175.9(16)
H1 Fe P5 84.6(16)
P1 Fe P5 92.25(6)
H1 Fe P3 89.7(16)
P1 Fe P3 93.55(6)
P5 Fe P3 173.88(6)
H1 Fe P4 83.4(16)
P1 Fe P4 99.01(6)
P5 Fe P4 84.05(5)
P3 Fe P4 93.11(5)
H1 Fe P2 80.6(16)
P1 Fe P2 97.09(6)
P5 Fe P2 96.48(6)
P3 Fe P2 84.74(5)
P4 Fe P2 163.86(6)
C1 P1 Fe 177.9(2)
C14 P2 C6 100.5(2)
C14 P2 C8 100.5(2)
C6 P2 C8 102.7(2)
C14 P2 Fe 122.1(2)
C6 P2 Fe 106.4(2)
C8 P2 Fe 121.3(2)
C20 P3 C7 102.1(2)
C20 P3 C26 104.5(2)
C7 P3 C26 99.6(2)
C20 P3 Fe 120.9(2)
C7 P3 Fe 107.3(2)
C26 P3 Fe 119.2(2)
C34 P4 C40 101.6(2)
C34 P4 C32 101.0(2)
C40 P4 C32 99.6(2)
C34 P4 Fe 118.4(2)
C40 P4 Fe 124.4(2)
C32 P4 Fe 108.1(2)
C52 P5 C46 100.8(2)
C52 P5 C33 103.5(2)
C46 P5 C33 100.5(2)
C52 P5 Fe 121.9(2)
C46 P5 Fe 121.1(2)
C33 P5 Fe 105.8(2)
C2 C1 P1 177.2(5)
C1 C2 C5 110.4(5)
C1 C2 C4 109.0(5)
C5 C2 C4 109.9(6)
C1 C2 C3 109.1(5)
C5 C2 C3 109.6(6)
C4 C2 C3 108.8(6)
C7 C6 P2 108.3(3)
C6 C7 P3 106.7(3)
C13 C8 C9 117.0(5)
C13 C8 P2 121.8(4)
C9 C8 P2 121.1(4)
C10 C9 C8 120.8(5)
C9 C10 C11 121.5(6)
C10 C11 C12 118.7(5)
C13 C12 C11 120.4(5)
C12 C13 C8 121.6(5)
C19 C14 C15 117.9(5)
C19 C14 P2 121.5(4)
C15 C14 P2 120.5(4)
C16 C15 C14 121.6(6)
C17 C16 C15 120.1(6)
C16 C17 C18 119.5(6)
C17 C18 C19 120.5(6)
C18 C19 C14 120.3(5)
C21 C20 C25 117.3(5)
C21 C20 P3 120.6(4)
C25 C20 P3 122.1(4)
C22 C21 C20 121.3(6)
C21 C22 C23 120.5(6)
C24 C23 C22 119.6(6)
C23 C24 C25 120.3(6)
C24 C25 C20 121.1(5)
C31 C26 C27 117.4(5)
C31 C26 P3 121.2(4)
C27 C26 P3 121.3(4)
C28 C27 C26 120.8(6)
C29 C28 C27 120.9(6)
C28 C29 C30 118.9(6)
C29 C30 C31 120.2(6)
C26 C31 C30 121.7(5)
C33 C32 P4 107.6(3)
C32 C33 P5 105.3(3)
C39 C34 C35 117.2(5)
C39 C34 P4 123.4(4)
C35 C34 P4 119.4(4)
C36 C35 C34 121.1(5)
C37 C36 C35 119.8(5)
C36 C37 C38 120.4(5)
C39 C38 C37 119.2(5)
C38 C39 C34 122.3(5)
C45 C40 C41 117.2(5)
C45 C40 P4 123.4(4)
C41 C40 P4 119.4(4)
C42 C41 C40 121.9(5)
C41 C42 C43 120.1(5)
C44 C43 C42 119.0(5)
C43 C44 C45 121.1(6)
C44 C45 C40 120.6(5)
C47 C46 C51 117.5(5)
C47 C46 P5 123.8(4)
C51 C46 P5 118.7(4)
C46 C47 C48 121.3(5)
C49 C48 C47 120.0(6)
C48 C49 C50 120.0(6)
C51 C50 C49 119.6(6)
C50 C51 C46 121.5(5)
C57 C52 C53 118.7(5)
C57 C52 P5 120.7(4)
C53 C52 P5 120.5(4)
C54 C53 C52 120.6(6)
C55 C54 C53 119.9(7)
C56 C55 C54 120.4(7)
C55 C56 C57 120.3(7)
C52 C57 C56 120.1(6)
C59 C58 C63 114.2(6)
C59 C58 B 126.4(5)
C63 C58 B 119.4(5)
C58 C59 C60 121.3(6)
C61 C60 C59 121.8(7)
C60 C61 C62 118.6(7)
C61 C62 C63 119.7(7)
C62 C63 C58 124.4(6)
C65 C64 C69 114.7(6)
C65 C64 B 126.7(5)
C69 C64 B 118.6(5)
C64 C65 C66 123.1(6)
C67 C66 C65 120.0(7)
C68 C67 C66 118.7(6)
C67 C68 C69 121.4(6)
C68 C69 C64 122.1(6)
C75 C70 C71 114.2(5)
C75 C70 B 124.2(5)
C71 C70 B 121.4(5)
C72 C71 C70 123.6(6)
C73 C72 C71 120.5(7)
C72 C73 C74 119.0(6)
C73 C74 C75 120.7(6)
C70 C75 C74 122.0(6)
C77 C76 C81 114.0(5)
C77 C76 B 124.4(5)
C81 C76 B 121.4(5)
C78 C77 C76 123.4(6)
C79 C78 C77 120.2(6)
C78 C79 C80 119.0(6)
C79 C80 C81 120.0(6)
C80 C81 C76 123.3(6)
C58 B C64 105.0(4)
C58 B C76 110.2(5)
C64 B C76 113.0(5)
C58 B C70 112.7(5)
C64 B C70 111.3(5)
C76 B C70 104.9(4)

loop_
_geom_bond_atom_site_label_1
_geom_bond_atom_site_label_2
_geom_bond_distance
Fe H1 1.37(4)
Fe P1 2.148(2)
Fe P5 2.267(2)
Fe P3 2.2737(15)
Fe P4 2.275(2)
Fe P2 2.286(2)
P1 C1 1.512(5)
P2 C14 1.828(5)
P2 C6 1.832(5)
P2 C8 1.833(5)
P3 C20 1.811(5)
P3 C7 1.828(5)
P3 C26 1.837(5)
P4 C34 1.832(5)
P4 C40 1.842(5)
P4 C32 1.847(5)
P5 C52 1.820(5)
P5 C46 1.827(5)
P5 C33 1.828(5)
C1 C2 1.482(7)
C2 C5 1.508(8)
C2 C4 1.516(8)
C2 C3 1.536(8)
C6 C7 1.498(7)
C8 C13 1.386(7)
C8 C9 1.403(7)
C9 C10 1.356(7)
C10 C11 1.372(8)
C11 C12 1.377(8)
C12 C13 1.367(7)
C14 C19 1.385(7)
C14 C15 1.387(7)
C15 C16 1.370(8)
C16 C17 1.368(8)
C17 C18 1.376(8)
C18 C19 1.383(7)
C20 C21 1.383(7)
C20 C25 1.395(7)
C21 C22 1.370(7)
C22 C23 1.371(8)
C23 C24 1.362(8)
C24 C25 1.377(7)
C26 C31 1.371(7)
C26 C27 1.400(7)
C27 C28 1.371(7)
C28 C29 1.371(8)
C29 C30 1.377(8)
C30 C31 1.378(7)
C32 C33 1.511(6)
C34 C39 1.376(7)
C34 C35 1.397(7)
C35 C36 1.374(7)
C36 C37 1.369(7)
C37 C38 1.375(8)
C38 C39 1.371(7)
C40 C45 1.386(7)
C40 C41 1.389(7)
C41 C42 1.369(7)
C42 C43 1.378(8)
C43 C44 1.362(7)
C44 C45 1.385(7)
C46 C47 1.367(7)
C46 C51 1.403(7)
C47 C48 1.379(7)
C48 C49 1.367(8)
C49 C50 1.376(8)
C50 C51 1.360(7)
C52 C57 1.382(7)
C52 C53 1.382(7)
C53 C54 1.381(8)
C54 C55 1.372(10)
C55 C56 1.355(10)
C56 C57 1.391(8)
C58 C59 1.380(8)
C58 C63 1.395(8)
C58 B 1.636(8)
C59 C60 1.411(9)
C60 C61 1.343(9)
C61 C62 1.362(9)
C62 C63 1.372(8)
C64 C65 1.377(8)
C64 C69 1.400(8)
C64 B 1.638(8)
C65 C66 1.389(8)
C66 C67 1.370(9)
C67 C68 1.343(9)
C68 C69 1.381(8)
C70 C75 1.392(8)
C70 C71 1.399(7)
C70 B 1.644(8)
C71 C72 1.377(8)
C72 C73 1.351(9)
C73 C74 1.365(9)
C74 C75 1.404(8)
C76 C77 1.382(7)
C76 C81 1.394(7)
C76 B 1.643(8)
C77 C78 1.381(7)
C78 C79 1.362(8)
C79 C80 1.363(8)
C80 C81 1.381(7)
